data_7710528
loop_
_publ_author_name
'Malankar, Gauri S.'
'Shelar, Divyesh S.'
'M., Manikandan'
'Patra, Malay'
'Butcher, Ray J.'
'Manjare, Sudesh T.'

_publ_section_title
;
 A BOPHY based fluorescent probe for Hg2+via NTe2 chelation
;
_journal_name_full 'Dalton Transactions'
_journal_paper_doi 10.1039/D2DT01086K
_journal_year 2022
_chemical_formula_moiety 'C26 H23.77 B2 Br1.23 F4 N5 Te2'
_chemical_formula_sum 'C26 H23.77 B2 Br1.23 F4 N5 Te2'
_chemical_formula_weight 857.53
_space_group_crystal_system triclinic
_space_group_IT_number 2
_space_group_name_Hall '-P 1'
_space_group_name_H-M_alt 'P -1'
_atom_sites_solution_hydrogens geom
_atom_sites_solution_primary dual
_atom_sites_solution_secondary difmap
_audit_creation_method SHELXL-2018/3
_audit_update_record
;
2022-06-07 deposited with the CCDC.	2022-06-09 downloaded from the CCDC.
;
_cell_angle_alpha 61.172(3)
_cell_angle_beta 62.951(2)
_cell_angle_gamma 81.418(3)
_cell_formula_units_Z 2
_cell_length_a 12.0491(9)
_cell_length_b 12.3467(9)
_cell_length_c 12.4561(9)
_cell_measurement_reflns_used 7512
_cell_measurement_temperature 100(2)
_cell_measurement_theta_max 28.18
_cell_measurement_theta_min 2.23
_cell_volume 1440.00(19)
_computing_cell_refinement 'Bruker SAINT'
_computing_data_collection 'Bruker APEX2'
_computing_data_reduction 'Bruker SAINT'
_computing_molecular_graphics 'Bruker SHELXTL (Sheldrick, 2008)'
_computing_publication_material 'Bruker SHELXTL (Sheldrick, 2008)'
_computing_structure_refinement 'SHELXL-2018/3 (Sheldrick, 2015b)'
_computing_structure_solution 'SHELXT (Sheldrick, 2015a)'
_diffrn_ambient_temperature 100(2)
_diffrn_measured_fraction_theta_full 0.999
_diffrn_measured_fraction_theta_max 0.999
_diffrn_measurement_device_type 'Bruker APEX-II CCD'
_diffrn_measurement_method '\f and \w scans'
_diffrn_radiation_type MoK\a
_diffrn_radiation_wavelength 0.71073
_diffrn_reflns_av_R_equivalents 0.1410
_diffrn_reflns_av_unetI/netI 0.0991
_diffrn_reflns_Laue_measured_fraction_full 0.999
_diffrn_reflns_Laue_measured_fraction_max 0.999
_diffrn_reflns_limit_h_max 16
_diffrn_reflns_limit_h_min -16
_diffrn_reflns_limit_k_max 16
_diffrn_reflns_limit_k_min -16
_diffrn_reflns_limit_l_max 16
_diffrn_reflns_limit_l_min -16
_diffrn_reflns_number 5885
_diffrn_reflns_point_group_measured_fraction_full 0.999
_diffrn_reflns_point_group_measured_fraction_max 0.999
_diffrn_reflns_theta_full 25.242
_diffrn_reflns_theta_max 26.372
_diffrn_reflns_theta_min 1.905
_exptl_absorpt_coefficient_mu 3.788
_exptl_absorpt_correction_T_max 0.7457
_exptl_absorpt_correction_T_min 0.4263
_exptl_absorpt_correction_type multi-scan
_exptl_absorpt_process_details 'Sadabs (Sheldrick, 1996)'
_exptl_crystal_colour colorless
_exptl_crystal_density_diffrn 1.978
_exptl_crystal_description prism
_exptl_crystal_F_000 816
_exptl_crystal_size_max 0.23
_exptl_crystal_size_mid 0.16
_exptl_crystal_size_min 0.11
_refine_diff_density_max 1.849
_refine_diff_density_min -1.773
_refine_diff_density_rms 0.174
_refine_ls_extinction_method none
_refine_ls_goodness_of_fit_ref 1.044
_refine_ls_hydrogen_treatment constr
_refine_ls_matrix_type full
_refine_ls_number_parameters 382
_refine_ls_number_reflns 5885
_refine_ls_number_restraints 2
_refine_ls_restrained_S_all 1.048
_refine_ls_R_factor_all 0.0772
_refine_ls_R_factor_gt 0.0523
_refine_ls_shift/su_max 0.001
_refine_ls_shift/su_mean 0.000
_refine_ls_structure_factor_coef Fsqd
_refine_ls_weighting_details 'w=1/[\s^2^(Fo^2^)+(0.0518P)^2^+0.2178P] where P=(Fo^2^+2Fc^2^)/3'
_refine_ls_weighting_scheme calc
_refine_ls_wR_factor_gt 0.1174
_refine_ls_wR_factor_ref 0.1287
_reflns_Friedel_coverage 0.000
_reflns_number_gt 4318
_reflns_number_total 5885
_reflns_threshold_expression 'I > 2\s(I)'
_cod_data_source_file d2dt01086k2.cif
_cod_data_source_block Probe_3
_cod_database_code 7710528
_shelx_shelxl_version_number 2018/3
_shelx_space_group_comment
;
The symmetry employed for this shelxl refinement is uniquely defined
by the following loop, which should always be used as a source of
symmetry information in preference to the above space-group names.
They are only intended as comments.
;

loop_
_space_group_symop_operation_xyz
'x, y, z'
'-x, -y, -z'

loop_
_atom_site_label
_atom_site_type_symbol
_atom_site_fract_x
_atom_site_fract_y
_atom_site_fract_z
_atom_site_U_iso_or_equiv
_atom_site_adp_type
_atom_site_occupancy
_atom_site_site_symmetry_order
_atom_site_calc_flag
_atom_site_refinement_flags_posn
_atom_site_refinement_flags_adp
_atom_site_refinement_flags_occupancy
_atom_site_disorder_assembly
_atom_site_disorder_group
Te1 Te 0.04116(4) 0.78199(4) 0.45008(4) 0.03113(14) Uani 1 1 d . . . . .
Te2 Te 0.27178(4) 0.15683(4) 0.54262(5) 0.03565(15) Uani 1 1 d . . . . .
F1 F 0.3762(3) 0.2271(3) 0.7790(3) 0.0291(8) Uani 1 1 d . . . . .
F2 F 0.5333(3) 0.3711(3) 0.5871(3) 0.0283(8) Uani 1 1 d . . . . .
F3 F 0.7825(4) 0.4636(4) 0.7270(3) 0.0401(10) Uani 1 1 d . . . . .
F4 F 0.6541(4) 0.4199(4) 0.9472(3) 0.0412(10) Uani 1 1 d . . . . .
N1 N 0.2135(4) 0.4552(5) 0.6564(5) 0.0259(12) Uani 1 1 d . . . . .
N2 N 0.3663(4) 0.4400(4) 0.7370(4) 0.0230(11) Uani 1 1 d . . . . .
N3 N 0.5277(5) 0.3024(5) 0.8038(4) 0.0245(11) Uani 1 1 d . . . . .
N4 N 0.5664(5) 0.3913(5) 0.8223(5) 0.0281(12) Uani 1 1 d . . . . .
N5 N 0.7183(5) 0.2487(5) 0.8943(5) 0.0305(13) Uani 1 1 d . . . . .
B1 B 0.4472(6) 0.3341(7) 0.7220(6) 0.0242(15) Uani 1 1 d . . . . .
B2 B 0.6837(7) 0.3841(8) 0.8482(7) 0.0326(18) Uani 1 1 d . . . . .
C1 C 0.1151(5) 0.5295(6) 0.6254(5) 0.0260(14) Uani 1 1 d . . . . .
H1A H 0.060161 0.548323 0.701146 0.031 Uiso 1 1 calc R U . . .
H1B H 0.063384 0.481393 0.617098 0.031 Uiso 1 1 calc R U . . .
C2 C 0.1714(6) 0.6498(6) 0.4933(6) 0.0296(14) Uani 1 1 d . . . . .
H2A H 0.215277 0.629687 0.416815 0.036 Uiso 1 1 calc R U . . .
H2B H 0.234895 0.689017 0.496634 0.036 Uiso 1 1 calc R U . . .
C3 C -0.0353(5) 0.7843(6) 0.6392(5) 0.0251(13) Uani 1 1 d . . . . .
C4 C 0.0183(6) 0.8641(6) 0.6554(6) 0.0293(14) Uani 1 1 d . . . . .
H4A H 0.086890 0.922073 0.579464 0.035 Uiso 1 1 calc R U . . .
C5 C -0.0281(6) 0.8596(6) 0.7823(6) 0.0358(16) Uani 1 1 d . . . . .
H5A H 0.010172 0.912713 0.793615 0.043 Uiso 1 1 calc R U . . .
C6 C -0.1293(7) 0.7782(7) 0.8911(6) 0.0393(17) Uani 1 1 d . . . . .
H6A H -0.161850 0.776316 0.977226 0.047 Uiso 1 1 calc R U . . .
C7 C -0.1839(7) 0.6994(7) 0.8764(6) 0.0449(19) Uani 1 1 d . . . . .
H7A H -0.253666 0.643281 0.952599 0.054 Uiso 1 1 calc R U . . .
C8 C -0.1375(6) 0.7011(7) 0.7498(6) 0.0382(17) Uani 1 1 d . . . . .
H8A H -0.175189 0.646443 0.739719 0.046 Uiso 1 1 calc R U . . .
C9 C 0.2693(5) 0.3794(6) 0.5844(6) 0.0250(13) Uani 1 1 d . . . . .
H9A H 0.357409 0.369439 0.569434 0.030 Uiso 1 1 calc R U . . .
H9B H 0.268876 0.423568 0.493916 0.030 Uiso 1 1 calc R U . . .
C10 C 0.1985(5) 0.2524(6) 0.6646(6) 0.0297(15) Uani 1 1 d . . . . .
H10A H 0.108451 0.261343 0.688842 0.036 Uiso 1 1 calc R U . . .
H10B H 0.207647 0.203506 0.750241 0.036 Uiso 1 1 calc R U . . .
C11 C 0.4082(5) 0.0702(6) 0.6114(6) 0.0257(14) Uani 1 1 d . . . . .
C12 C 0.5243(6) 0.1320(6) 0.5535(7) 0.0319(15) Uani 1 1 d . . . . .
H12A H 0.543218 0.214984 0.481592 0.038 Uiso 1 1 calc R U . . .
C13 C 0.6132(6) 0.0732(7) 0.6001(7) 0.0425(19) Uani 1 1 d . . . . .
H13A H 0.691926 0.116437 0.561265 0.051 Uiso 1 1 calc R U . . .
C14 C 0.5866(7) -0.0489(7) 0.7037(7) 0.0436(19) Uani 1 1 d . . . . .
H14A H 0.646769 -0.089668 0.736031 0.052 Uiso 1 1 calc R U . . .
C15 C 0.4719(7) -0.1100(7) 0.7590(7) 0.046(2) Uani 1 1 d . . . . .
H15A H 0.453603 -0.193820 0.829004 0.055 Uiso 1 1 calc R U . . .
C16 C 0.3854(6) -0.0524(7) 0.7148(6) 0.0387(18) Uani 1 1 d . . . . .
H16A H 0.306733 -0.096449 0.755254 0.046 Uiso 1 1 calc R U . . .
C17 C 0.2672(6) 0.4883(6) 0.7119(5) 0.0274(15) Uani 1 1 d . . . . .
C18 C 0.2315(6) 0.5862(6) 0.7488(5) 0.0292(15) Uani 1 1 d . . . . .
H18A H 0.162467 0.633720 0.744770 0.035 Uiso 1 1 calc R U . . .
C19 C 0.3120(6) 0.5996(6) 0.7904(6) 0.0324(16) Uani 1 1 d . . . . .
H19A H 0.310271 0.658580 0.819318 0.039 Uiso 1 1 calc R U . . .
C20 C 0.3991(6) 0.5105(6) 0.7831(5) 0.0264(14) Uani 1 1 d . . . . .
C21 C 0.4949(6) 0.4864(6) 0.8173(5) 0.0297(15) Uani 1 1 d . . . . .
H21A H 0.513482 0.542354 0.840070 0.036 Uiso 1 1 calc R U . . .
C22 C 0.5726(6) 0.1950(6) 0.8392(5) 0.0286(14) Uani 1 1 d . . . . .
H22A H 0.541326 0.134274 0.831303 0.034 Uiso 1 1 calc R U . . .
C23 C 0.6643(6) 0.1607(6) 0.8885(6) 0.0306(15) Uani 1 1 d . . . . .
C24 C 0.7179(6) 0.0513(7) 0.9292(6) 0.0362(16) Uani 0.965(3) 1 d . . P A 1
H24A H 0.697115 -0.023226 0.934931 0.043 Uiso 0.965(3) 1 calc R U P A 1
C24A C 0.7179(6) 0.0513(7) 0.9292(6) 0.0362(16) Uani 0.035(3) 1 d . . P A 2
Br1B Br 0.6967(19) -0.0671(19) 0.907(2) 0.045(8) Uani 0.035(3) 1 d . . P A 2
C26 C 0.8058(6) 0.1903(7) 0.9376(5) 0.0351(17) Uani 1 1 d D . . . .
Br1 Br 0.90514(6) 0.27210(8) 0.96070(6) 0.0460(2) Uani 1 1 d D . . . .
C25 C 0.8082(7) 0.0694(7) 0.9606(6) 0.0419(18) Uani 0.803(3) 1 d . . P A 1
H25 H 0.861008 0.010102 0.991712 0.050 Uiso 0.803(3) 1 calc R U P A 1
C25A C 0.8082(7) 0.0694(7) 0.9606(6) 0.0419(18) Uani 0.197(3) 1 d D . P A 2
Br1A Br 0.9223(3) -0.0048(3) 1.0032(3) 0.0288(11) Uani 0.197(3) 1 d D . P A 2

loop_
_atom_site_aniso_label
_atom_site_aniso_U_11
_atom_site_aniso_U_22
_atom_site_aniso_U_33
_atom_site_aniso_U_23
_atom_site_aniso_U_13
_atom_site_aniso_U_12
Te1 0.0321(2) 0.0377(3) 0.0255(2) -0.0185(2) -0.01131(17) 0.00623(18)
Te2 0.0315(2) 0.0461(3) 0.0497(3) -0.0401(2) -0.0159(2) 0.00780(19)
F1 0.0324(19) 0.024(2) 0.0275(17) -0.0135(16) -0.0073(15) -0.0044(14)
F2 0.0291(18) 0.035(2) 0.0202(15) -0.0171(16) -0.0053(14) -0.0009(15)
F3 0.044(2) 0.039(2) 0.0298(18) -0.0120(18) -0.0091(17) -0.0166(18)
F4 0.050(2) 0.055(3) 0.0342(19) -0.031(2) -0.0173(18) -0.0002(19)
N1 0.028(3) 0.028(3) 0.022(2) -0.018(2) -0.004(2) 0.000(2)
N2 0.026(3) 0.023(3) 0.019(2) -0.014(2) -0.003(2) -0.001(2)
N3 0.033(3) 0.024(3) 0.014(2) -0.009(2) -0.005(2) -0.008(2)
N4 0.031(3) 0.034(3) 0.021(2) -0.017(2) -0.006(2) -0.009(2)
N5 0.031(3) 0.041(3) 0.021(2) -0.017(2) -0.008(2) -0.004(2)
B1 0.025(3) 0.029(4) 0.017(3) -0.015(3) -0.001(3) -0.006(3)
B2 0.035(4) 0.043(5) 0.023(3) -0.020(3) -0.007(3) -0.007(3)
C1 0.022(3) 0.035(4) 0.022(3) -0.019(3) -0.005(2) 0.001(3)
C2 0.029(3) 0.037(4) 0.027(3) -0.021(3) -0.010(3) 0.006(3)
C3 0.025(3) 0.022(3) 0.022(3) -0.010(3) -0.006(2) 0.003(2)
C4 0.025(3) 0.026(4) 0.033(3) -0.015(3) -0.008(3) 0.000(3)
C5 0.044(4) 0.036(4) 0.035(3) -0.021(3) -0.021(3) 0.011(3)
C6 0.053(4) 0.038(4) 0.024(3) -0.017(3) -0.012(3) 0.006(3)
C7 0.044(4) 0.043(5) 0.024(3) -0.011(3) 0.000(3) -0.004(3)
C8 0.034(4) 0.036(4) 0.040(4) -0.021(3) -0.009(3) 0.000(3)
C9 0.028(3) 0.029(4) 0.027(3) -0.021(3) -0.011(2) 0.005(2)
C10 0.024(3) 0.032(4) 0.033(3) -0.024(3) -0.002(3) -0.005(3)
C11 0.021(3) 0.030(4) 0.031(3) -0.024(3) -0.004(2) 0.000(2)
C12 0.030(3) 0.031(4) 0.044(4) -0.030(3) -0.010(3) 0.003(3)
C13 0.033(4) 0.052(5) 0.057(4) -0.044(4) -0.010(3) 0.001(3)
C14 0.059(5) 0.053(5) 0.045(4) -0.039(4) -0.031(4) 0.025(4)
C15 0.062(5) 0.041(5) 0.025(3) -0.020(3) -0.007(3) 0.003(4)
C16 0.029(4) 0.045(5) 0.036(3) -0.028(4) 0.003(3) -0.005(3)
C17 0.034(3) 0.027(4) 0.016(3) -0.012(3) -0.001(2) -0.008(3)
C18 0.040(4) 0.026(4) 0.019(3) -0.015(3) -0.006(3) 0.005(3)
C19 0.051(4) 0.028(4) 0.022(3) -0.019(3) -0.011(3) -0.002(3)
C20 0.036(3) 0.024(3) 0.018(3) -0.013(3) -0.006(2) -0.003(3)
C21 0.041(4) 0.027(4) 0.018(3) -0.011(3) -0.005(3) -0.011(3)
C22 0.034(3) 0.030(4) 0.021(3) -0.013(3) -0.007(3) -0.005(3)
C23 0.035(3) 0.033(4) 0.019(3) -0.013(3) -0.004(3) -0.003(3)
C24 0.039(4) 0.048(5) 0.029(3) -0.024(3) -0.014(3) 0.005(3)
C24A 0.039(4) 0.048(5) 0.029(3) -0.024(3) -0.014(3) 0.005(3)
Br1B 0.039(13) 0.030(13) 0.043(12) -0.017(10) 0.000(9) -0.004(8)
C26 0.028(3) 0.057(5) 0.013(3) -0.015(3) -0.001(2) -0.009(3)
Br1 0.0337(4) 0.0750(6) 0.0306(3) -0.0273(4) -0.0084(3) -0.0096(4)
C25 0.043(4) 0.049(5) 0.033(3) -0.024(4) -0.013(3) 0.010(3)
C25A 0.043(4) 0.049(5) 0.033(3) -0.024(4) -0.013(3) 0.010(3)
Br1A 0.0259(17) 0.036(2) 0.0303(18) -0.0173(15) -0.0165(13) 0.0076(13)

loop_
_atom_type_symbol
_atom_type_description
_atom_type_scat_dispersion_real
_atom_type_scat_dispersion_imag
_atom_type_scat_source
C C 0.0033 0.0016 'International Tables Vol C Tables 4.2.6.8 and 6.1.1.4'
H H 0.0000 0.0000 'International Tables Vol C Tables 4.2.6.8 and 6.1.1.4'
B B 0.0013 0.0007 'International Tables Vol C Tables 4.2.6.8 and 6.1.1.4'
N N 0.0061 0.0033 'International Tables Vol C Tables 4.2.6.8 and 6.1.1.4'
Te Te -0.5308 1.6751 'International Tables Vol C Tables 4.2.6.8 and 6.1.1.4'
Br Br -0.2901 2.4595 'International Tables Vol C Tables 4.2.6.8 and 6.1.1.4'
F F 0.0171 0.0103 'International Tables Vol C Tables 4.2.6.8 and 6.1.1.4'

loop_
_geom_angle_atom_site_label_1
_geom_angle_atom_site_label_2
_geom_angle_atom_site_label_3
_geom_angle
_geom_angle_site_symmetry_1
_geom_angle_site_symmetry_3
_geom_angle_publ_flag
C3 Te1 C2 94.9(2) . . ?
C11 Te2 C10 96.1(2) . . ?
C17 N1 C1 117.0(5) . . ?
C17 N1 C9 125.3(5) . . ?
C1 N1 C9 114.7(5) . . ?
C17 N2 C20 107.7(5) . . ?
C17 N2 B1 134.4(5) . . ?
C20 N2 B1 117.9(5) . . ?
C22 N3 N4 118.5(5) . . ?
C22 N3 B1 118.3(5) . . ?
N4 N3 B1 122.6(5) . . ?
C21 N4 N3 115.3(5) . . ?
C21 N4 B2 120.4(5) . . ?
N3 N4 B2 124.3(5) . . ?
C26 N5 C23 105.1(6) . . ?
C26 N5 B2 131.7(6) . . ?
C23 N5 B2 123.1(6) . . ?
F1 B1 F2 112.8(5) . . ?
F1 B1 N2 112.1(5) . . ?
F2 B1 N2 111.3(5) . . ?
F1 B1 N3 106.0(5) . . ?
F2 B1 N3 105.7(5) . . ?
N2 B1 N3 108.5(4) . . ?
F4 B2 F3 109.7(6) . . ?
F4 B2 N5 111.8(6) . . ?
F3 B2 N5 110.0(5) . . ?
F4 B2 N4 109.0(5) . . ?
F3 B2 N4 109.3(5) . . ?
N5 B2 N4 107.1(5) . . ?
N1 C1 C2 110.7(5) . . ?
N1 C1 H1A 109.5 . . ?
C2 C1 H1A 109.5 . . ?
N1 C1 H1B 109.5 . . ?
C2 C1 H1B 109.5 . . ?
H1A C1 H1B 108.1 . . ?
C1 C2 Te1 115.4(4) . . ?
C1 C2 H2A 108.4 . . ?
Te1 C2 H2A 108.4 . . ?
C1 C2 H2B 108.4 . . ?
Te1 C2 H2B 108.4 . . ?
H2A C2 H2B 107.5 . . ?
C4 C3 C8 119.9(5) . . ?
C4 C3 Te1 120.8(4) . . ?
C8 C3 Te1 119.3(5) . . ?
C3 C4 C5 120.2(6) . . ?
C3 C4 H4A 119.9 . . ?
C5 C4 H4A 119.9 . . ?
C6 C5 C4 119.9(6) . . ?
C6 C5 H5A 120.1 . . ?
C4 C5 H5A 120.1 . . ?
C7 C6 C5 120.5(6) . . ?
C7 C6 H6A 119.7 . . ?
C5 C6 H6A 119.7 . . ?
C6 C7 C8 120.6(6) . . ?
C6 C7 H7A 119.7 . . ?
C8 C7 H7A 119.7 . . ?
C3 C8 C7 118.8(7) . . ?
C3 C8 H8A 120.6 . . ?
C7 C8 H8A 120.6 . . ?
N1 C9 C10 112.0(4) . . ?
N1 C9 H9A 109.2 . . ?
C10 C9 H9A 109.2 . . ?
N1 C9 H9B 109.2 . . ?
C10 C9 H9B 109.2 . . ?
H9A C9 H9B 107.9 . . ?
C9 C10 Te2 109.5(3) . . ?
C9 C10 H10A 109.8 . . ?
Te2 C10 H10A 109.8 . . ?
C9 C10 H10B 109.8 . . ?
Te2 C10 H10B 109.8 . . ?
H10A C10 H10B 108.2 . . ?
C12 C11 C16 117.8(7) . . ?
C12 C11 Te2 121.3(5) . . ?
C16 C11 Te2 120.9(5) . . ?
C11 C12 C13 120.5(7) . . ?
C11 C12 H12A 119.8 . . ?
C13 C12 H12A 119.8 . . ?
C14 C13 C12 119.9(7) . . ?
C14 C13 H13A 120.1 . . ?
C12 C13 H13A 120.1 . . ?
C15 C14 C13 119.3(7) . . ?
C15 C14 H14A 120.4 . . ?
C13 C14 H14A 120.4 . . ?
C16 C15 C14 120.8(7) . . ?
C16 C15 H15A 119.6 . . ?
C14 C15 H15A 119.6 . . ?
C15 C16 C11 121.8(7) . . ?
C15 C16 H16A 119.1 . . ?
C11 C16 H16A 119.1 . . ?
N1 C17 N2 126.7(5) . . ?
N1 C17 C18 125.3(6) . . ?
N2 C17 C18 108.0(5) . . ?
C19 C18 C17 108.8(6) . . ?
C19 C18 H18A 125.6 . . ?
C17 C18 H18A 125.6 . . ?
C18 C19 C20 107.8(5) . . ?
C18 C19 H19A 126.1 . . ?
C20 C19 H19A 126.1 . . ?
C21 C20 C19 129.4(6) . . ?
C21 C20 N2 122.9(6) . . ?
C19 C20 N2 107.6(6) . . ?
N4 C21 C20 126.7(6) . . ?
N4 C21 H21A 116.7 . . ?
C20 C21 H21A 116.7 . . ?
N3 C22 C23 125.5(6) . . ?
N3 C22 H22A 117.3 . . ?
C23 C22 H22A 117.3 . . ?
C24A C23 N5 109.9(6) . . ?
C24 C23 N5 109.9(6) . . ?
C24A C23 C22 130.7(6) . . ?
C24 C23 C22 130.7(6) . . ?
N5 C23 C22 119.3(6) . . ?
C23 C24 C25 107.3(7) . . ?
C23 C24 H24A 126.3 . . ?
C25 C24 H24A 126.3 . . ?
C23 C24A C25A 107.3(7) . . ?
C23 C24A Br1B 123.2(10) . . ?
C25A C24A Br1B 128.1(10) . . ?
N5 C26 C25A 111.4(6) . . ?
N5 C26 C25 111.4(6) . . ?
N5 C26 Br1 121.2(5) . . ?
C25A C26 Br1 127.4(6) . . ?
C25 C26 Br1 127.4(6) . . ?
C26 C25 C24 106.3(7) . . ?
C26 C25 H25 126.9 . . ?
C24 C25 H25 126.9 . . ?
C26 C25A C24A 106.3(7) . . ?
C26 C25A Br1A 113.5(6) . . ?
C24A C25A Br1A 139.9(6) . . ?

loop_
_geom_bond_atom_site_label_1
_geom_bond_atom_site_label_2
_geom_bond_distance
_geom_bond_site_symmetry_2
_geom_bond_publ_flag
Te1 C3 2.117(5) . ?
Te1 C2 2.139(6) . ?
Te2 C11 2.109(7) . ?
Te2 C10 2.162(5) . ?
F1 B1 1.364(7) . ?
F2 B1 1.387(6) . ?
F3 B2 1.395(8) . ?
F4 B2 1.386(7) . ?
N1 C17 1.350(8) . ?
N1 C1 1.465(8) . ?
N1 C9 1.484(7) . ?
N2 C17 1.352(8) . ?
N2 C20 1.426(7) . ?
N2 B1 1.544(8) . ?
N3 C22 1.299(8) . ?
N3 N4 1.403(7) . ?
N3 B1 1.592(9) . ?
N4 C21 1.342(9) . ?
N4 B2 1.568(9) . ?
N5 C26 1.356(9) . ?
N5 C23 1.393(8) . ?
N5 B2 1.543(10) . ?
C1 C2 1.517(8) . ?
C1 H1A 0.9900 . ?
C1 H1B 0.9900 . ?
C2 H2A 0.9900 . ?
C2 H2B 0.9900 . ?
C3 C4 1.389(9) . ?
C3 C8 1.392(8) . ?
C4 C5 1.391(8) . ?
C4 H4A 0.9500 . ?
C5 C6 1.372(9) . ?
C5 H5A 0.9500 . ?
C6 C7 1.372(10) . ?
C6 H6A 0.9500 . ?
C7 C8 1.404(9) . ?
C7 H7A 0.9500 . ?
C8 H8A 0.9500 . ?
C9 C10 1.517(8) . ?
C9 H9A 0.9900 . ?
C9 H9B 0.9900 . ?
C10 H10A 0.9900 . ?
C10 H10B 0.9900 . ?
C11 C12 1.390(9) . ?
C11 C16 1.396(10) . ?
C12 C13 1.393(10) . ?
C12 H12A 0.9500 . ?
C13 C14 1.390(11) . ?
C13 H13A 0.9500 . ?
C14 C15 1.378(11) . ?
C14 H14A 0.9500 . ?
C15 C16 1.349(11) . ?
C15 H15A 0.9500 . ?
C16 H16A 0.9500 . ?
C17 C18 1.434(8) . ?
C18 C19 1.351(9) . ?
C18 H18A 0.9500 . ?
C19 C20 1.408(9) . ?
C19 H19A 0.9500 . ?
C20 C21 1.350(9) . ?
C21 H21A 0.9500 . ?
C22 C23 1.416(9) . ?
C22 H22A 0.9500 . ?
C23 C24A 1.369(10) . ?
C23 C24 1.369(10) . ?
C24 C25 1.390(10) . ?
C24 H24A 0.9500 . ?
C24A C25A 1.390(10) . ?
C24A Br1B 1.69(2) . ?
C26 C25A 1.376(10) . ?
C26 C25 1.376(10) . ?
C26 Br1 1.868(7) . ?
C25 H25 0.9500 . ?
C25A Br1A 1.682(8) . ?

loop_
_geom_hbond_atom_site_label_D
_geom_hbond_atom_site_label_H
_geom_hbond_atom_site_label_A
_geom_hbond_distance_DH
_geom_hbond_distance_HA
_geom_hbond_distance_DA
_geom_hbond_angle_DHA
_geom_hbond_site_symmetry_A
_geom_hbond_publ_flag
C2 H2A F3 0.99 2.54 3.448(7) 151.7 2_666 yes
C2 H2B F2 0.99 2.63 3.234(7) 119.5 2_666 yes
C9 H9A F1 0.99 2.44 2.965(7) 112.7 . yes
C9 H9A F2 0.99 2.23 3.182(7) 160.4 . yes
C10 H10B F1 0.99 2.30 2.976(8) 124.9 . yes
C10 H10B Br1A^b 0.99 2.72 3.498(7) 135.5 2_657 yes

loop_
_geom_torsion_atom_site_label_1
_geom_torsion_atom_site_label_2
_geom_torsion_atom_site_label_3
_geom_torsion_atom_site_label_4
_geom_torsion
_geom_torsion_site_symmetry_1
_geom_torsion_site_symmetry_2
_geom_torsion_site_symmetry_3
_geom_torsion_site_symmetry_4
_geom_torsion_publ_flag
C22 N3 N4 C21 -163.8(5) . . . . ?
B1 N3 N4 C21 25.4(7) . . . . ?
C22 N3 N4 B2 15.9(7) . . . . ?
B1 N3 N4 B2 -155.0(5) . . . . ?
C17 N2 B1 F1 -49.3(8) . . . . ?
C20 N2 B1 F1 133.1(5) . . . . ?
C17 N2 B1 F2 78.1(8) . . . . ?
C20 N2 B1 F2 -99.5(6) . . . . ?
C17 N2 B1 N3 -166.0(5) . . . . ?
C20 N2 B1 N3 16.4(6) . . . . ?
C22 N3 B1 F1 39.1(6) . . . . ?
N4 N3 B1 F1 -150.0(4) . . . . ?
C22 N3 B1 F2 -80.8(6) . . . . ?
N4 N3 B1 F2 90.1(5) . . . . ?
C22 N3 B1 N2 159.7(5) . . . . ?
N4 N3 B1 N2 -29.4(6) . . . . ?
C26 N5 B2 F4 -55.9(8) . . . . ?
C23 N5 B2 F4 129.0(6) . . . . ?
C26 N5 B2 F3 66.2(7) . . . . ?
C23 N5 B2 F3 -108.9(6) . . . . ?
C26 N5 B2 N4 -175.2(5) . . . . ?
C23 N5 B2 N4 9.7(7) . . . . ?
C21 N4 B2 F4 40.8(8) . . . . ?
N3 N4 B2 F4 -138.8(5) . . . . ?
C21 N4 B2 F3 -79.0(6) . . . . ?
N3 N4 B2 F3 101.3(6) . . . . ?
C21 N4 B2 N5 161.9(5) . . . . ?
N3 N4 B2 N5 -17.7(6) . . . . ?
C17 N1 C1 C2 79.1(6) . . . . ?
C9 N1 C1 C2 -82.5(6) . . . . ?
N1 C1 C2 Te1 -170.4(4) . . . . ?
C8 C3 C4 C5 1.3(10) . . . . ?
Te1 C3 C4 C5 -176.1(5) . . . . ?
C3 C4 C5 C6 -1.7(10) . . . . ?
C4 C5 C6 C7 1.2(11) . . . . ?
C5 C6 C7 C8 -0.3(12) . . . . ?
C4 C3 C8 C7 -0.4(10) . . . . ?
Te1 C3 C8 C7 177.1(5) . . . . ?
C6 C7 C8 C3 -0.1(11) . . . . ?
C17 N1 C9 C10 111.4(6) . . . . ?
C1 N1 C9 C10 -88.8(6) . . . . ?
N1 C9 C10 Te2 173.3(4) . . . . ?
C16 C11 C12 C13 -1.3(8) . . . . ?
Te2 C11 C12 C13 -179.9(4) . . . . ?
C11 C12 C13 C14 1.1(8) . . . . ?
C12 C13 C14 C15 -0.1(9) . . . . ?
C13 C14 C15 C16 -0.8(9) . . . . ?
C14 C15 C16 C11 0.6(9) . . . . ?
C12 C11 C16 C15 0.5(9) . . . . ?
Te2 C11 C16 C15 179.1(4) . . . . ?
C1 N1 C17 N2 -173.7(5) . . . . ?
C9 N1 C17 N2 -14.3(9) . . . . ?
C1 N1 C17 C18 3.2(8) . . . . ?
C9 N1 C17 C18 162.6(5) . . . . ?
C20 N2 C17 N1 174.3(5) . . . . ?
B1 N2 C17 N1 -3.4(10) . . . . ?
C20 N2 C17 C18 -3.1(6) . . . . ?
B1 N2 C17 C18 179.2(5) . . . . ?
N1 C17 C18 C19 -174.9(5) . . . . ?
N2 C17 C18 C19 2.5(7) . . . . ?
C17 C18 C19 C20 -0.9(7) . . . . ?
C18 C19 C20 C21 -178.2(6) . . . . ?
C18 C19 C20 N2 -1.0(7) . . . . ?
C17 N2 C20 C21 180.0(5) . . . . ?
B1 N2 C20 C21 -1.9(8) . . . . ?
C17 N2 C20 C19 2.6(6) . . . . ?
B1 N2 C20 C19 -179.3(5) . . . . ?
N3 N4 C21 C20 -7.1(8) . . . . ?
B2 N4 C21 C20 173.2(5) . . . . ?
C19 C20 C21 N4 172.1(6) . . . . ?
N2 C20 C21 N4 -4.7(9) . . . . ?
N4 N3 C22 C23 -3.9(8) . . . . ?
B1 N3 C22 C23 167.4(5) . . . . ?
C26 N5 C23 C24A 0.7(6) . . . . ?
B2 N5 C23 C24A 176.9(5) . . . . ?
C26 N5 C23 C24 0.7(6) . . . . ?
B2 N5 C23 C24 176.9(5) . . . . ?
C26 N5 C23 C22 -176.6(5) . . . . ?
B2 N5 C23 C22 -0.4(7) . . . . ?
N3 C22 C23 C24A 179.7(6) . . . . ?
N3 C22 C23 C24 179.7(6) . . . . ?
N3 C22 C23 N5 -3.7(8) . . . . ?
N5 C23 C24 C25 -0.5(6) . . . . ?
C22 C23 C24 C25 176.4(5) . . . . ?
N5 C23 C24A C25A -0.5(6) . . . . ?
C22 C23 C24A C25A 176.4(5) . . . . ?
N5 C23 C24A Br1B -167.8(8) . . . . ?
C22 C23 C24A Br1B 9.0(12) . . . . ?
C23 N5 C26 C25A -0.6(6) . . . . ?
B2 N5 C26 C25A -176.4(5) . . . . ?
C23 N5 C26 C25 -0.6(6) . . . . ?
B2 N5 C26 C25 -176.4(5) . . . . ?
C23 N5 C26 Br1 179.7(4) . . . . ?
B2 N5 C26 Br1 3.9(8) . . . . ?
N5 C26 C25 C24 0.4(7) . . . . ?
Br1 C26 C25 C24 -180.0(4) . . . . ?
C23 C24 C25 C26 0.1(7) . . . . ?
N5 C26 C25A C24A 0.4(7) . . . . ?
Br1 C26 C25A C24A -180.0(4) . . . . ?
N5 C26 C25A Br1A 175.7(4) . . . . ?
Br1 C26 C25A Br1A -4.7(7) . . . . ?
C23 C24A C25A C26 0.1(7) . . . . ?
Br1B C24A C25A C26 166.6(9) . . . . ?
C23 C24A C25A Br1A -173.2(6) . . . . ?
Br1B C24A C25A Br1A -6.7(14) . . . . ?
